data_7011363
loop_
_publ_author_name
'Yoshikawa, Hirofumi'
'Nishikiori, Shin-ichi'
'Watanabe, Tokuko'
'Ishida, Toshimasa'
'Watanabe, Go'
'Murakami, Makoto'
'Suwinska, Kinga'
'Luboradzki, Roman'
'Lipkowski, Janusz'

_publ_section_title
;
 Polycyano--polycadmate host clathrates including a methylviologen
 dication. Syntheses, crystal structures and photo-induced reduction of
 methylviologen dication
;
_journal_issue 9
_journal_name_full 'Journal of the Chemical Society, Dalton Transactions'
_journal_page_first 1907
_journal_paper_doi 10.1039/b111059d
_journal_year 2002
_chemical_formula_structural 'Cd6 (C14 N14)(O1 H2)2(C12 N2 H14)(C2 O1 H6)2(O1 H2)3'
_chemical_formula_sum 'C30 H36 Cd6 N16 O7'
_chemical_formula_weight 1407.19
_space_group_IT_number 61
_symmetry_cell_setting orthorhombic
_symmetry_space_group_name_Hall '-P 2ac 2ab'
_symmetry_space_group_name_H-M 'P b c a'
_atom_sites_solution_hydrogens geom
_atom_sites_solution_primary direct
_atom_sites_solution_secondary difmap
_audit_creation_method SHELXL-97
_cell_angle_alpha 90.00
_cell_angle_beta 90.00
_cell_angle_gamma 90.00
_cell_formula_units_Z 4
_cell_length_a 13.740(6)
_cell_length_b 27.030(10)
_cell_length_c 13.647(6)
_cell_measurement_temperature 293(2)
_cell_volume 5068(4)
_computing_molecular_graphics 'ORTEP3 for windows'
_computing_structure_refinement 'SHELXL-97 (Sheldrick, 1997)'
_computing_structure_solution 'SHELXS-97 (Sheldrick, 1990)'
_diffrn_ambient_temperature 293(2)
_diffrn_measurement_device 'Rigaku AFC5S'
_diffrn_measurement_method \w
_diffrn_radiation_monochromator graphite
_diffrn_radiation_source 'fine-focus sealed tube'
_diffrn_radiation_type MoK\a
_diffrn_radiation_wavelength 0.71069
_diffrn_reflns_limit_h_max 19
_diffrn_reflns_limit_h_min 0
_diffrn_reflns_limit_k_max 37
_diffrn_reflns_limit_k_min 0
_diffrn_reflns_limit_l_max 19
_diffrn_reflns_limit_l_min 0
_diffrn_reflns_number 8121
_diffrn_reflns_theta_max 29.99
_diffrn_reflns_theta_min 2.12
_diffrn_standards_decay_% 2%
_diffrn_standards_interval_count 150
_diffrn_standards_number 3
_exptl_absorpt_coefficient_mu 2.508
_exptl_crystal_colour colorless
_exptl_crystal_density_diffrn 1.84
_exptl_crystal_density_meas 1.79
_exptl_crystal_density_method 'floating method'
_exptl_crystal_description platlet
_exptl_crystal_F_000 2688
_exptl_crystal_size_max 0.40
_exptl_crystal_size_mid 0.30
_exptl_crystal_size_min 0.10
_refine_diff_density_max 2.465
_refine_diff_density_min -0.994
_refine_diff_density_rms 0.216
_refine_ls_extinction_method none
_refine_ls_goodness_of_fit_obs 1.130
_refine_ls_hydrogen_treatment noref
_refine_ls_matrix_type full
_refine_ls_number_parameters 226
_refine_ls_number_reflns 4117
_refine_ls_number_restraints 0
_refine_ls_restrained_S_obs 1.130
_refine_ls_R_factor_obs 0.0623
_refine_ls_shift/su_max 0.001
_refine_ls_shift/su_mean 0.000
_refine_ls_structure_factor_coef Fsqd
_refine_ls_weighting_details 'calc w=1/[\s^2^(Fo^2^)+(0.0955P)^2^+19.1330P] where P=(Fo^2^+2Fc^2^)/3'
_refine_ls_weighting_scheme calc
_refine_ls_wR_factor_obs 0.1706
_reflns_number_observed 4117
_reflns_number_total 7380
_reflns_observed_criterion >3sigma(F)
_cod_data_source_file b111059d.txt
_cod_data_source_block IIb-2
_cod_depositor_comments
;
The following automatic conversions were performed:
'_atom_site_symetry_multiplicity' tag replaced with
'_atom_site_symmetry_multiplicity'.

Automatic conversion script
Id: cif_correct_tags 1440 2010-10-19 06:21:57Z saulius 
;
_cod_original_cell_volume 5068.4(37)
_cod_original_sg_symbol_H-M Pbca
_cod_database_code 7011363

loop_
_symmetry_equiv_pos_as_xyz
'x, y, z'
'-x+1/2, -y, z+1/2'
'-x, y+1/2, -z+1/2'
'x+1/2, -y+1/2, -z'
'-x, -y, -z'
'x-1/2, y, -z-1/2'
'x, -y-1/2, z-1/2'
'-x-1/2, y-1/2, z'

loop_
_atom_site_label
_atom_site_type_symbol
_atom_site_fract_x
_atom_site_fract_y
_atom_site_fract_z
_atom_site_U_iso_or_equiv
_atom_site_adp_type
_atom_site_occupancy
_atom_site_symmetry_multiplicity
_atom_site_calc_flag
_atom_site_refinement_flags
_atom_site_disorder_assembly
_atom_site_disorder_group
Cd1 Cd 0.83208(5) 0.87481(3) -0.00233(5) 0.03297(18) Uani 1 1 d . . .
Cd2 Cd 0.46977(6) 0.80749(3) 0.13680(6) 0.0449(2) Uani 1 1 d . . .
Cd3 Cd 0.72078(6) 0.92325(3) -0.39089(5) 0.0383(2) Uani 1 1 d . . .
N1 N 0.6807(7) 0.8490(4) 0.0433(8) 0.050(2) Uani 1 1 d . . .
C1 C 0.6098(8) 0.8329(5) 0.0746(8) 0.044(3) Uani 1 1 d . . .
N2 N 0.8944(8) 0.8566(5) 0.1540(8) 0.059(3) Uani 1 1 d . . .
C2 C 0.9215(9) 0.8413(5) 0.2237(9) 0.049(3) Uani 1 1 d . . .
N3 N 0.9886(7) 0.8973(4) -0.0520(7) 0.051(3) Uani 1 1 d . . .
C3 C 1.0680(8) 0.9031(4) -0.0732(8) 0.043(3) Uani 1 1 d . . .
N4 N 0.7759(8) 0.9020(5) -0.1573(7) 0.057(3) Uani 1 1 d . . .
C4 C 0.7561(9) 0.9108(5) -0.2342(8) 0.045(3) Uani 1 1 d . . .
N5 N 0.3770(8) 0.8667(5) 0.0375(9) 0.064(3) Uani 1 1 d . . .
C5 C 0.3262(9) 0.8864(5) -0.0111(9) 0.049(3) Uani 1 1 d . . .
N6 N 0.7997(8) 0.9552(4) 0.0546(8) 0.051(3) Uani 1 1 d . . .
C6 C 0.7876(9) 0.9955(5) 0.0762(9) 0.047(3) Uani 1 1 d . . .
N7 N 0.8688(8) 0.7962(4) -0.0570(8) 0.056(3) Uani 1 1 d . . .
C7 C 0.9010(9) 0.7614(5) -0.0830(9) 0.052(3) Uani 1 1 d . . .
O1 O 0.5866(12) 0.7509(7) 0.2493(11) 0.139(6) Uani 1 1 d . . .
N101 N 0.5464(9) 0.9840(5) 0.2488(8) 0.060(3) Uani 1 1 d . . .
C101 C 0.5678(11) 0.9489(6) 0.1882(11) 0.066(4) Uani 1 1 d . . .
H101 H 0.5953 0.9198 0.2115 0.080 Uiso 1 1 calc R . .
C102 C 0.5500(11) 0.9545(5) 0.0881(9) 0.056(3) Uani 1 1 d . . .
H102 H 0.5663 0.9289 0.0458 0.067 Uiso 1 1 calc R . .
C103 C 0.5091(9) 0.9968(4) 0.0503(8) 0.044(3) Uani 1 1 d . . .
C104 C 0.4892(18) 1.0342(7) 0.1200(11) 0.105(8) Uani 1 1 d . . .
H104 H 0.4634 1.0643 0.0996 0.126 Uiso 1 1 calc R . .
C105 C 0.508(2) 1.0262(7) 0.2173(11) 0.132(11) Uani 1 1 d . . .
H105 H 0.4929 1.0508 0.2624 0.159 Uiso 1 1 calc R . .
C111 C 0.5686(14) 0.9778(7) 0.3574(10) 0.081(5) Uani 1 1 d . . .
H111 H 0.5872 0.9441 0.3700 0.121 Uiso 1 1 calc R . .
H121 H 0.5117 0.9858 0.3950 0.121 Uiso 1 1 calc R . .
H131 H 0.6208 0.9995 0.3755 0.121 Uiso 1 1 calc R . .

loop_
_atom_site_aniso_label
_atom_site_aniso_U_11
_atom_site_aniso_U_22
_atom_site_aniso_U_33
_atom_site_aniso_U_23
_atom_site_aniso_U_13
_atom_site_aniso_U_12
Cd1 0.0325(3) 0.0345(4) 0.0320(3) 0.0015(3) 0.0000(3) 0.0006(3)
Cd2 0.0457(4) 0.0444(5) 0.0446(4) -0.0126(4) 0.0125(4) -0.0120(4)
Cd3 0.0371(4) 0.0412(4) 0.0365(4) 0.0047(3) -0.0073(3) 0.0010(3)
N1 0.038(5) 0.044(6) 0.067(7) 0.003(5) 0.010(5) -0.002(4)
C1 0.044(6) 0.043(7) 0.046(6) -0.003(5) 0.001(5) 0.008(5)
N2 0.059(6) 0.072(8) 0.046(6) 0.011(6) -0.007(5) 0.002(6)
C2 0.045(6) 0.062(8) 0.041(6) 0.003(6) -0.004(5) 0.005(6)
N3 0.038(5) 0.065(7) 0.051(6) 0.006(5) 0.005(4) -0.002(5)
C3 0.043(6) 0.045(7) 0.041(5) 0.003(5) -0.003(5) -0.004(5)
N4 0.058(6) 0.070(8) 0.043(5) 0.004(5) -0.013(5) 0.007(6)
C4 0.048(6) 0.051(7) 0.034(6) 0.002(5) -0.003(5) 0.001(5)
N5 0.055(7) 0.070(8) 0.066(7) 0.004(6) -0.009(6) 0.001(6)
C5 0.043(6) 0.050(7) 0.055(7) 0.008(6) -0.002(5) -0.001(5)
N6 0.062(6) 0.035(6) 0.056(6) -0.010(5) 0.003(5) -0.003(5)
C6 0.049(7) 0.047(7) 0.045(6) -0.006(5) 0.011(5) -0.005(6)
N7 0.061(6) 0.043(6) 0.063(7) -0.011(5) 0.002(5) 0.021(5)
C7 0.047(6) 0.062(9) 0.049(7) -0.012(6) -0.003(5) 0.006(6)
O1 0.129(14) 0.167(16) 0.122(12) -0.014(12) -0.024(10) 0.029(12)
N101 0.065(7) 0.070(8) 0.043(5) 0.006(6) 0.008(5) 0.008(6)
C101 0.071(9) 0.057(9) 0.071(9) 0.001(8) -0.022(7) 0.015(7)
C102 0.077(9) 0.040(7) 0.051(7) -0.013(6) -0.011(6) 0.008(6)
C103 0.049(6) 0.035(6) 0.048(6) 0.003(5) 0.007(5) 0.010(5)
C104 0.18(2) 0.081(12) 0.056(9) -0.005(8) 0.026(11) 0.076(14)
C105 0.27(3) 0.090(14) 0.040(7) 0.005(8) 0.034(13) 0.099(17)
C111 0.104(13) 0.101(14) 0.037(7) -0.003(8) -0.004(8) 0.010(11)

loop_
_atom_type_symbol
_atom_type_description
_atom_type_scat_dispersion_real
_atom_type_scat_dispersion_imag
_atom_type_scat_source
C C 0.0033 0.0016 'International Tables Vol C Tables 4.2.6.8 and 6.1.1.4'
H H 0.0000 0.0000 'International Tables Vol C Tables 4.2.6.8 and 6.1.1.4'
Cd Cd -0.8075 1.2024 'International Tables Vol C Tables 4.2.6.8 and 6.1.1.4'
N N 0.0061 0.0033 'International Tables Vol C Tables 4.2.6.8 and 6.1.1.4'
O O 0.0106 0.0060 'International Tables Vol C Tables 4.2.6.8 and 6.1.1.4'

loop_
_geom_angle_atom_site_label_1
_geom_angle_atom_site_label_2
_geom_angle_atom_site_label_3
_geom_angle
_geom_angle_site_symmetry_1
_geom_angle_site_symmetry_3
_geom_angle_publ_flag
N1 Cd1 N7 90.4(4) . . ?
N1 Cd1 N3 177.2(4) . . ?
N7 Cd1 N3 86.8(4) . . ?
N1 Cd1 N6 91.1(4) . . ?
N7 Cd1 N6 178.2(4) . . ?
N3 Cd1 N6 91.7(4) . . ?
N1 Cd1 N2 91.2(4) . . ?
N7 Cd1 N2 91.2(4) . . ?
N3 Cd1 N2 89.0(4) . . ?
N6 Cd1 N2 87.9(4) . . ?
N1 Cd1 N4 92.3(4) . . ?
N7 Cd1 N4 93.9(4) . . ?
N3 Cd1 N4 87.7(4) . . ?
N6 Cd1 N4 87.0(4) . . ?
N2 Cd1 N4 173.8(4) . . ?
C1 Cd2 C2 117.5(5) . 6_556 ?
C1 Cd2 C7 120.4(4) . 4_465 ?
C2 Cd2 C7 120.3(5) 6_556 4_465 ?
C1 Cd2 N5 92.1(4) . . ?
C2 Cd2 N5 92.9(4) 6_556 . ?
C7 Cd2 N5 98.3(5) 4_465 . ?
C1 Cd2 O1 83.0(5) . . ?
C2 Cd2 O1 85.6(5) 6_556 . ?
C7 Cd2 O1 88.0(5) 4_465 . ?
N5 Cd2 O1 173.4(5) . . ?
C5 Cd3 C4 111.8(5) 6_655 . ?
C5 Cd3 C3 112.0(4) 6_655 6 ?
C4 Cd3 C3 112.4(4) . 6 ?
C5 Cd3 C6 110.7(5) 6_655 2_674 ?
C4 Cd3 C6 110.6(4) . 2_674 ?
C3 Cd3 C6 98.5(4) 6 2_674 ?
C1 N1 Cd1 172.0(10) . . ?
N1 C1 Cd2 175.9(10) . . ?
C2 N2 Cd1 170.0(13) . . ?
N2 C2 Cd2 176.9(13) . 6_656 ?
C3 N3 Cd1 172.4(11) . . ?
N3 C3 Cd3 173.5(11) . 6_655 ?
C4 N4 Cd1 172.3(11) . . ?
N4 C4 Cd3 175.9(12) . . ?
C5 N5 Cd2 167.9(12) . . ?
N5 C5 Cd3 177.8(12) . 6 ?
C6 N6 Cd1 174.8(10) . . ?
N6 C6 Cd3 173.5(11) . 2_675 ?
C7 N7 Cd1 168.9(12) . . ?
N7 C7 Cd2 178.2(13) . 4_565 ?
C101 N101 C105 120.9(12) . . ?
C101 N101 C111 119.7(13) . . ?
C105 N101 C111 119.3(13) . . ?
N101 C101 C102 120.4(13) . . ?
C103 C102 C101 121.9(12) . . ?
C102 C103 C103 122.7(14) . 5_675 ?
C102 C103 C104 114.9(12) . . ?
C103 C103 C104 122.4(14) 5_675 . ?
C105 C104 C103 120.2(15) . . ?
N101 C105 C104 121.5(14) . . ?

loop_
_geom_bond_atom_site_label_1
_geom_bond_atom_site_label_2
_geom_bond_distance
_geom_bond_site_symmetry_2
_geom_bond_publ_flag
Cd1 N1 2.281(9) . ?
Cd1 N7 2.307(10) . ?
Cd1 N3 2.335(10) . ?
Cd1 N6 2.351(10) . ?
Cd1 N2 2.351(11) . ?
Cd1 N4 2.368(10) . ?
Cd2 C1 2.212(12) . ?
Cd2 C2 2.213(12) 6_556 ?
Cd2 C7 2.214(14) 4_465 ?
Cd2 N5 2.454(12) . ?
Cd2 O1 2.697(16) . ?
Cd3 C5 2.209(13) 6_655 ?
Cd3 C4 2.218(11) . ?
Cd3 C3 2.224(12) 6 ?
Cd3 C6 2.245(13) 2_674 ?
N1 C1 1.149(14) . ?
N2 C2 1.102(15) . ?
C2 Cd2 2.213(12) 6_656 ?
N3 C3 1.140(14) . ?
C3 Cd3 2.224(12) 6_655 ?
N4 C4 1.110(14) . ?
N5 C5 1.100(16) . ?
C5 Cd3 2.209(12) 6 ?
N6 C6 1.139(15) . ?
C6 Cd3 2.245(13) 2_675 ?
N7 C7 1.099(15) . ?
C7 Cd2 2.214(14) 4_565 ?
N101 C101 1.291(18) . ?
N101 C105 1.329(19) . ?
N101 C111 1.522(17) . ?
C101 C102 1.396(19) . ?
C102 C103 1.374(17) . ?
C103 C103 1.41(2) 5_675 ?
C103 C104 1.413(18) . ?
C104 C105 1.37(2) . ?

loop_
_geom_torsion_atom_site_label_1
_geom_torsion_atom_site_label_2
_geom_torsion_atom_site_label_3
_geom_torsion_atom_site_label_4
_geom_torsion
_geom_torsion_site_symmetry_1
_geom_torsion_site_symmetry_2
_geom_torsion_site_symmetry_3
_geom_torsion_site_symmetry_4
_geom_torsion_publ_flag
C102 C103 C103 C102 180.0 . . 5_665 5_665 ?
